data_1551690
loop_
_publ_author_name
'REVANKAR, Hrishikesh'
'KULKARNI, Manohar V'
'KUMAR, G N Anil'

_publ_section_title
;
 Crystal Structure of
 6-Methyl-4-[(quinolin-8-yloxy)methyl]-2H-chromen-2-one
;
_journal_issue 0
_journal_name_full 'X-ray Structure Analysis Online'
_journal_page_first 5
_journal_paper_doi 10.2116/xraystruct.29.5
_journal_volume 29
_journal_year 2013
_chemical_formula_sum 'C20 H15 N O3'
_chemical_formula_weight 317.33
_space_group_IT_number 14
_space_group_name_Hall '-P 2ybc'
_space_group_name_H-M_alt 'P 1 21/c 1'
_symmetry_cell_setting monoclinic
_symmetry_Int_Tables_number 14
_symmetry_space_group_name_Hall '-P 2ybc'
_symmetry_space_group_name_H-M 'P 1 21/c 1'
_atom_sites_solution_hydrogens geom
_atom_sites_solution_primary direct
_atom_sites_solution_secondary difmap
_audit_creation_date 2012-11-10T13:20:57-00:00
_audit_creation_method 'WinGX routine CIF_UPDATE'
_cell_angle_alpha 90
_cell_angle_beta 99.6670(10)
_cell_angle_gamma 90
_cell_formula_units_Z 4
_cell_length_a 7.4641(2)
_cell_length_b 12.1483(3)
_cell_length_c 17.1084(4)
_cell_measurement_temperature 296(2)
_cell_volume 1529.30(7)
_computing_cell_refinement 'SMART (Bruker,1998)'
_computing_data_collection 'SMART (Bruker,1998)'
_computing_data_reduction 'SAINT (Bruker,1998)'
_computing_molecular_graphics 'ORTEP-3 (Farrugia, 1997) and CAMERON (Watkin et al., 1993)'
_computing_publication_material 'PARST (Nardelli, M.1995), WinGX (Farrugia, 1999)'
_computing_structure_refinement 'SHELXL-97 (Sheldrick, 1997)'
_computing_structure_solution 'SHELXS97 (Sheldrick, 2008)'
_diffrn_ambient_temperature 296(2)
_diffrn_measured_fraction_theta_full 0.999
_diffrn_measured_fraction_theta_max 0.999
_diffrn_measurement_device_type 'Bruker Smart APEX CCD detector'
_diffrn_measurement_method '\w scans'
_diffrn_radiation_monochromator graphite
_diffrn_radiation_source 'Mo Ka'
_diffrn_radiation_type MoK\a
_diffrn_radiation_wavelength 0.71073
_diffrn_reflns_av_R_equivalents 0.0231
_diffrn_reflns_av_unetI/netI 0.0194
_diffrn_reflns_limit_h_max 8
_diffrn_reflns_limit_h_min -8
_diffrn_reflns_limit_k_max 14
_diffrn_reflns_limit_k_min -14
_diffrn_reflns_limit_l_max 19
_diffrn_reflns_limit_l_min -19
_diffrn_reflns_number 11353
_diffrn_reflns_theta_full 24.31
_diffrn_reflns_theta_max 24.31
_diffrn_reflns_theta_min 2.07
_exptl_absorpt_coefficient_mu 0.093
_exptl_absorpt_correction_type none
_exptl_crystal_density_diffrn 1.378
_exptl_crystal_density_method 'not measured'
_exptl_crystal_F_000 664
_refine_diff_density_max 0.151
_refine_diff_density_min -0.132
_refine_diff_density_rms 0.029
_refine_ls_extinction_coef 0.0063(12)
_refine_ls_extinction_expression Fc^*^=kFc[1+0.001xFc^2^\l^3^/sin(2\q)]^-1/4^
_refine_ls_extinction_method SHELXL
_refine_ls_goodness_of_fit_ref 1.055
_refine_ls_hydrogen_treatment constr
_refine_ls_matrix_type full
_refine_ls_number_parameters 219
_refine_ls_number_reflns 2487
_refine_ls_number_restraints 0
_refine_ls_restrained_S_all 1.055
_refine_ls_R_factor_all 0.0479
_refine_ls_R_factor_gt 0.0353
_refine_ls_shift/su_max 0
_refine_ls_shift/su_mean 0
_refine_ls_structure_factor_coef Fsqd
_refine_ls_weighting_details 'calc w=1/[\s^2^(Fo^2^)+(0.0480P)^2^+0.2506P] where P=(Fo^2^+2Fc^2^)/3'
_refine_ls_weighting_scheme calc
_refine_ls_wR_factor_gt 0.0897
_refine_ls_wR_factor_ref 0.0989
_reflns_number_gt 1966
_reflns_number_total 2487
_reflns_threshold_expression >2sigma(I)
_cod_data_source_file 29_5_1.txt
_cod_data_source_block chem_hrishikesh_6me84hq_0m
_cod_original_sg_symbol_H-M 'P 21/c'
_cod_database_code 1551690

loop_
_symmetry_equiv_pos_as_xyz
'x, y, z'
'-x, y+1/2, -z+1/2'
'-x, -y, -z'
'x, -y-1/2, z-1/2'

loop_
_atom_site_label
_atom_site_type_symbol
_atom_site_fract_x
_atom_site_fract_y
_atom_site_fract_z
_atom_site_U_iso_or_equiv
_atom_site_adp_type
_atom_site_occupancy
_atom_site_symmetry_multiplicity
_atom_site_calc_flag
_atom_site_refinement_flags
O1 O 0.98943(13) 0.92963(8) 0.09037(6) 0.0477(3) Uani 1 1 d .
O2 O 1.33649(14) 0.62748(9) -0.00724(7) 0.0555(3) Uani 1 1 d .
O3 O 1.53961(17) 0.72149(11) 0.07406(9) 0.0767(4) Uani 1 1 d .
N1 N 1.14272(17) 1.08412(11) 0.18794(8) 0.0488(4) Uani 1 1 d .
C1 C 0.9553(2) 0.49805(14) -0.13009(10) 0.0551(5) Uani 1 1 d .
H1 H 0.9341 0.4367 -0.1628 0.066 Uiso 1 1 calc R
C2 C 0.8099(2) 0.56563(13) -0.12120(9) 0.0499(4) Uani 1 1 d .
C3 C 0.8445(2) 0.65609(12) -0.07193(8) 0.0445(4) Uani 1 1 d .
H3 H 0.7489 0.702 -0.0648 0.053 Uiso 1 1 calc R
C4 C 1.0198(2) 0.68025(12) -0.03260(8) 0.0401(4) Uani 1 1 d .
C5 C 1.0647(2) 0.77246(12) 0.02073(9) 0.0403(4) Uani 1 1 d .
C6 C 0.9154(2) 0.84796(12) 0.03475(9) 0.0434(4) Uani 1 1 d .
H6A H 0.8608 0.8825 -0.0147 0.052 Uiso 1 1 calc R
H6B H 0.8221 0.8067 0.0552 0.052 Uiso 1 1 calc R
C7 C 0.8732(2) 1.00514(12) 0.11265(8) 0.0403(4) Uani 1 1 d .
C8 C 0.9597(2) 1.08929(12) 0.16389(8) 0.0401(4) Uani 1 1 d .
C9 C 1.2161(2) 1.16158(15) 0.23686(10) 0.0555(5) Uani 1 1 d .
H9 H 1.3406 1.1579 0.255 0.067 Uiso 1 1 calc R
C10 C 1.1210(3) 1.24871(14) 0.26347(10) 0.0588(5) Uani 1 1 d .
H10 H 1.1813 1.3014 0.2976 0.071 Uiso 1 1 calc R
C11 C 0.8507(2) 1.17379(12) 0.18814(9) 0.0449(4) Uani 1 1 d .
C12 C 0.9401(3) 1.25537(13) 0.23882(10) 0.0547(5) Uani 1 1 d .
H12 H 0.8745 1.3136 0.2552 0.066 Uiso 1 1 calc R
C13 C 0.6613(2) 1.17094(15) 0.16278(10) 0.0570(5) Uani 1 1 d .
H13 H 0.5892 1.2269 0.1779 0.068 Uiso 1 1 calc R
C14 C 0.5831(2) 1.08756(15) 0.11662(10) 0.0591(5) Uani 1 1 d .
H14 H 0.4574 1.0857 0.1019 0.071 Uiso 1 1 calc R
C15 C 0.6892(2) 1.00394(14) 0.09074(9) 0.0498(4) Uani 1 1 d .
H15 H 0.6337 0.9477 0.0586 0.06 Uiso 1 1 calc R
C16 C 1.2377(2) 0.78668(13) 0.05667(10) 0.0486(4) Uani 1 1 d .
H16 H 1.2653 0.8457 0.0912 0.058 Uiso 1 1 calc R
C17 C 1.3813(2) 0.71371(14) 0.04350(11) 0.0542(4) Uani 1 1 d .
C18 C 1.1601(2) 0.61000(12) -0.04423(9) 0.0446(4) Uani 1 1 d .
C19 C 1.1287(2) 0.51870(13) -0.09229(10) 0.0545(4) Uani 1 1 d .
H19 H 1.2236 0.4719 -0.099 0.065 Uiso 1 1 calc R
C20 C 0.6216(3) 0.54105(16) -0.16367(11) 0.0691(5) Uani 1 1 d .
H20A H 0.5344 0.5683 -0.1331 0.104 Uiso 1 1 calc R
H20B H 0.607 0.4629 -0.1705 0.104 Uiso 1 1 calc R
H20C H 0.6028 0.5762 -0.2147 0.104 Uiso 1 1 calc R

loop_
_atom_site_aniso_label
_atom_site_aniso_U_11
_atom_site_aniso_U_22
_atom_site_aniso_U_33
_atom_site_aniso_U_23
_atom_site_aniso_U_13
_atom_site_aniso_U_12
O1 0.0431(6) 0.0452(6) 0.0544(7) -0.0144(5) 0.0069(5) 0.0032(5)
O2 0.0484(7) 0.0501(7) 0.0702(8) -0.0047(6) 0.0162(6) 0.0051(5)
O3 0.0433(8) 0.0735(9) 0.1111(11) -0.0092(8) 0.0065(7) -0.0004(6)
N1 0.0472(8) 0.0513(8) 0.0480(8) -0.0054(6) 0.0083(6) -0.0025(6)
C1 0.0780(13) 0.0405(10) 0.0487(10) -0.0066(8) 0.0163(9) -0.0011(9)
C2 0.0646(11) 0.0426(9) 0.0428(9) -0.0006(7) 0.0096(8) -0.0062(8)
C3 0.0521(10) 0.0406(9) 0.0423(9) 0.0007(7) 0.0119(7) 0.0011(7)
C4 0.0489(9) 0.0360(8) 0.0379(8) 0.0029(6) 0.0141(7) -0.0014(7)
C5 0.0456(9) 0.0382(9) 0.0394(8) 0.0028(7) 0.0133(7) -0.0008(7)
C6 0.0447(9) 0.0428(9) 0.0431(8) -0.0074(7) 0.0083(7) -0.0027(7)
C7 0.0449(9) 0.0389(9) 0.0379(8) 0.0010(7) 0.0089(7) 0.0039(7)
C8 0.0464(9) 0.0388(9) 0.0361(8) 0.0040(7) 0.0103(7) 0.0028(7)
C9 0.0554(11) 0.0594(11) 0.0517(10) -0.0058(9) 0.0089(8) -0.0107(9)
C10 0.0793(14) 0.0515(11) 0.0478(10) -0.0092(8) 0.0173(9) -0.0147(9)
C11 0.0591(11) 0.0393(9) 0.0387(8) 0.0050(7) 0.0154(7) 0.0056(7)
C12 0.0813(13) 0.0414(10) 0.0461(9) -0.0015(8) 0.0244(9) 0.0046(9)
C13 0.0606(12) 0.0552(11) 0.0578(11) 0.0026(9) 0.0170(9) 0.0206(9)
C14 0.0443(10) 0.0716(13) 0.0605(11) 0.0004(10) 0.0065(8) 0.0127(9)
C15 0.0464(10) 0.0530(10) 0.0488(9) -0.0044(8) 0.0041(7) 0.0029(8)
C16 0.0485(10) 0.0436(9) 0.0549(10) -0.0040(8) 0.0118(8) -0.0028(7)
C17 0.0471(11) 0.0499(11) 0.0668(11) 0.0010(9) 0.0134(9) -0.0021(8)
C18 0.0502(10) 0.0405(9) 0.0457(9) 0.0040(7) 0.0153(7) 0.0014(7)
C19 0.0677(12) 0.0427(10) 0.0575(10) -0.0025(8) 0.0236(9) 0.0063(8)
C20 0.0778(13) 0.0595(12) 0.0662(12) -0.0135(10) 0.0015(10) -0.0104(10)

loop_
_atom_type_symbol
_atom_type_description
_atom_type_scat_dispersion_real
_atom_type_scat_dispersion_imag
_atom_type_scat_source
C C 0.0033 0.0016 'International Tables Vol C Tables 4.2.6.8 and 6.1.1.4'
H H 0 0 'International Tables Vol C Tables 4.2.6.8 and 6.1.1.4'
N N 0.0061 0.0033 'International Tables Vol C Tables 4.2.6.8 and 6.1.1.4'
O O 0.0106 0.006 'International Tables Vol C Tables 4.2.6.8 and 6.1.1.4'

loop_
_geom_angle_atom_site_label_1
_geom_angle_atom_site_label_2
_geom_angle_atom_site_label_3
_geom_angle
C7 O1 C6 117.65(11)
C17 O2 C18 121.54(12)
C9 N1 C8 116.67(14)
C19 C1 C2 122.26(15)
C19 C1 H1 118.9
C2 C1 H1 118.9
C3 C2 C1 117.85(15)
C3 C2 C20 121.15(15)
C1 C2 C20 121.00(15)
C2 C3 C4 121.61(15)
C2 C3 H3 119.2
C4 C3 H3 119.2
C18 C4 C3 117.94(14)
C18 C4 C5 117.67(14)
C3 C4 C5 124.38(14)
C16 C5 C4 119.37(14)
C16 C5 C6 122.18(14)
C4 C5 C6 118.44(13)
O1 C6 C5 108.66(12)
O1 C6 H6A 110
C5 C6 H6A 110
O1 C6 H6B 110
C5 C6 H6B 110
H6A C6 H6B 108.3
O1 C7 C15 125.23(14)
O1 C7 C8 114.27(12)
C15 C7 C8 120.50(14)
N1 C8 C11 122.84(14)
N1 C8 C7 118.68(13)
C11 C8 C7 118.48(14)
N1 C9 C10 124.79(17)
N1 C9 H9 117.6
C10 C9 H9 117.6
C12 C10 C9 118.83(16)
C12 C10 H10 120.6
C9 C10 H10 120.6
C13 C11 C12 123.65(15)
C13 C11 C8 119.25(15)
C12 C11 C8 117.07(15)
C10 C12 C11 119.75(16)
C10 C12 H12 120.1
C11 C12 H12 120.1
C14 C13 C11 120.69(15)
C14 C13 H13 119.7
C11 C13 H13 119.7
C13 C14 C15 120.90(16)
C13 C14 H14 119.6
C15 C14 H14 119.6
C7 C15 C14 120.11(16)
C7 C15 H15 119.9
C14 C15 H15 119.9
C5 C16 C17 122.21(15)
C5 C16 H16 118.9
C17 C16 H16 118.9
O3 C17 O2 116.78(15)
O3 C17 C16 125.63(17)
O2 C17 C16 117.59(15)
C19 C18 O2 116.84(14)
C19 C18 C4 121.55(15)
O2 C18 C4 121.61(14)
C1 C19 C18 118.79(16)
C1 C19 H19 120.6
C18 C19 H19 120.6
C2 C20 H20A 109.5
C2 C20 H20B 109.5
H20A C20 H20B 109.5
C2 C20 H20C 109.5
H20A C20 H20C 109.5
H20B C20 H20C 109.5

loop_
_geom_bond_atom_site_label_1
_geom_bond_atom_site_label_2
_geom_bond_distance
O1 C7 1.3603(17)
O1 C6 1.4207(17)
O2 C17 1.366(2)
O2 C18 1.3784(18)
O3 C17 1.2129(19)
N1 C9 1.316(2)
N1 C8 1.3606(19)
C1 C19 1.370(2)
C1 C2 1.389(2)
C1 H1 0.93
C2 C3 1.383(2)
C2 C20 1.500(2)
C3 C4 1.398(2)
C3 H3 0.93
C4 C18 1.391(2)
C4 C5 1.448(2)
C5 C16 1.345(2)
C5 C6 1.493(2)
C6 H6A 0.97
C6 H6B 0.97
C7 C15 1.362(2)
C7 C8 1.428(2)
C8 C11 1.414(2)
C9 C10 1.393(2)
C9 H9 0.93
C10 C12 1.348(2)
C10 H10 0.93
C11 C13 1.408(2)
C11 C12 1.409(2)
C12 H12 0.93
C13 C14 1.355(2)
C13 H13 0.93
C14 C15 1.405(2)
C14 H14 0.93
C15 H15 0.93
C16 C17 1.438(2)
C16 H16 0.93
C18 C19 1.377(2)
C19 H19 0.93
C20 H20A 0.96
C20 H20B 0.96
C20 H20C 0.96

loop_
_geom_torsion_atom_site_label_1
_geom_torsion_atom_site_label_2
_geom_torsion_atom_site_label_3
_geom_torsion_atom_site_label_4
_geom_torsion
C19 C1 C2 C3 -0.3(2)
C19 C1 C2 C20 179.76(16)
C1 C2 C3 C4 0.6(2)
C20 C2 C3 C4 -179.47(14)
C2 C3 C4 C18 -0.2(2)
C2 C3 C4 C5 -178.94(14)
C18 C4 C5 C16 -0.1(2)
C3 C4 C5 C16 178.68(14)
C18 C4 C5 C6 -179.23(13)
C3 C4 C5 C6 -0.5(2)
C7 O1 C6 C5 -178.35(12)
C16 C5 C6 O1 -0.8(2)
C4 C5 C6 O1 178.27(12)
C6 O1 C7 C15 5.4(2)
C6 O1 C7 C8 -175.45(12)
C9 N1 C8 C11 1.1(2)
C9 N1 C8 C7 -178.17(13)
O1 C7 C8 N1 -2.80(19)
C15 C7 C8 N1 176.37(14)
O1 C7 C8 C11 177.88(12)
C15 C7 C8 C11 -2.9(2)
C8 N1 C9 C10 -1.8(2)
N1 C9 C10 C12 0.7(3)
N1 C8 C11 C13 -177.76(14)
C7 C8 C11 C13 1.5(2)
N1 C8 C11 C12 0.6(2)
C7 C8 C11 C12 179.85(13)
C9 C10 C12 C11 1.1(2)
C13 C11 C12 C10 176.58(15)
C8 C11 C12 C10 -1.7(2)
C12 C11 C13 C14 -177.24(16)
C8 C11 C13 C14 1.0(2)
C11 C13 C14 C15 -2.1(3)
O1 C7 C15 C14 -179.06(14)
C8 C7 C15 C14 1.9(2)
C13 C14 C15 C7 0.7(3)
C4 C5 C16 C17 0.6(2)
C6 C5 C16 C17 179.68(14)
C18 O2 C17 O3 179.01(14)
C18 O2 C17 C16 -0.5(2)
C5 C16 C17 O3 -179.75(17)
C5 C16 C17 O2 -0.3(2)
C17 O2 C18 C19 -178.02(14)
C17 O2 C18 C4 1.0(2)
C3 C4 C18 C19 -0.6(2)
C5 C4 C18 C19 178.28(14)
C3 C4 C18 O2 -179.54(13)
C5 C4 C18 O2 -0.7(2)
C2 C1 C19 C18 -0.4(2)
O2 C18 C19 C1 179.87(14)
C4 C18 C19 C1 0.8(2)
